data_7052598
loop_
_publ_author_name
'Costa, Roshinee'
'Schick, Andrew J.'
'Paul, Nathan B.'
'Durfee, William S.'
'Ziegler, Christopher J.'

_publ_section_title
;
 Hydroxybenziphthalocyanines: non-aromatic phthalocyanine analogues
 that exhibit strong UV-visible absorptions
;
_journal_issue 4
_journal_name_full 'New Journal of Chemistry'
_journal_page_first 794
_journal_paper_doi 10.1039/c0nj00500b
_journal_volume 35
_journal_year 2011
_chemical_formula_sum 'C24 H25.4 N6 O2.7'
_chemical_formula_weight 441.16
_chemical_name_systematic
; 
 ? 
;
_space_group_IT_number 2
_symmetry_cell_setting triclinic
_symmetry_space_group_name_Hall '-P 1'
_symmetry_space_group_name_H-M 'P -1'
_atom_sites_solution_hydrogens geom
_atom_sites_solution_primary direct
_atom_sites_solution_secondary difmap
_audit_creation_method SHELXL-97
_cell_angle_alpha 97.881(3)
_cell_angle_beta 101.751(3)
_cell_angle_gamma 93.578(3)
_cell_formula_units_Z 2
_cell_length_a 7.6457(16)
_cell_length_b 9.891(2)
_cell_length_c 15.431(3)
_cell_measurement_reflns_used 3687
_cell_measurement_temperature 100(2)
_cell_measurement_theta_max 27.86
_cell_measurement_theta_min 2.31
_cell_volume 1126.8(4)
_computing_cell_refinement 'Bruker SMART'
_computing_data_collection 'Bruker SMART'
_computing_data_reduction 'Bruker SAINT'
_computing_molecular_graphics 'Bruker SHELXTL'
_computing_publication_material 'Bruker SHELXTL'
_computing_structure_refinement 'SHELXL-97 (Sheldrick, 1997)'
_computing_structure_solution 'SHELXS-97 (Sheldrick, 1990)'
_diffrn_ambient_temperature 100(2)
_diffrn_measured_fraction_theta_full 0.973
_diffrn_measured_fraction_theta_max 0.973
_diffrn_measurement_device_type 'CCD area detector'
_diffrn_measurement_method 'phi and omega scans'
_diffrn_radiation_monochromator graphite
_diffrn_radiation_source 'fine-focus sealed tube'
_diffrn_radiation_type MoK\a
_diffrn_radiation_wavelength 0.71073
_diffrn_reflns_av_R_equivalents 0.0301
_diffrn_reflns_av_sigmaI/netI 0.0472
_diffrn_reflns_limit_h_max 9
_diffrn_reflns_limit_h_min -9
_diffrn_reflns_limit_k_max 12
_diffrn_reflns_limit_k_min -12
_diffrn_reflns_limit_l_max 19
_diffrn_reflns_limit_l_min -19
_diffrn_reflns_number 9095
_diffrn_reflns_theta_full 26.75
_diffrn_reflns_theta_max 26.75
_diffrn_reflns_theta_min 1.36
_exptl_absorpt_coefficient_mu 0.088
_exptl_absorpt_correction_T_max 0.9741
_exptl_absorpt_correction_T_min 0.9699
_exptl_absorpt_correction_type multi-scan
_exptl_absorpt_process_details 'SADABS (Sheldrick, 2001)'
_exptl_crystal_colour yellow
_exptl_crystal_density_diffrn 1.304
_exptl_crystal_density_meas ?
_exptl_crystal_density_method 'not measured'
_exptl_crystal_description block
_exptl_crystal_F_000 466
_exptl_crystal_size_max 0.35
_exptl_crystal_size_mid 0.35
_exptl_crystal_size_min 0.30
_platon_squeeze_details
;
;
_refine_diff_density_max 0.322
_refine_diff_density_min -0.449
_refine_diff_density_rms 0.078
_refine_ls_extinction_method none
_refine_ls_goodness_of_fit_ref 1.095
_refine_ls_hydrogen_treatment mixed
_refine_ls_matrix_type full
_refine_ls_number_parameters 297
_refine_ls_number_reflns 4686
_refine_ls_number_restraints 0
_refine_ls_restrained_S_all 1.095
_refine_ls_R_factor_all 0.0611
_refine_ls_R_factor_gt 0.0510
_refine_ls_shift/su_max 0.004
_refine_ls_shift/su_mean 0.000
_refine_ls_structure_factor_coef Fsqd
_refine_ls_weighting_details 'calc w=1/[\s^2^(Fo^2^)+(0.0902P)^2^+0.1014P] where P=(Fo^2^+2Fc^2^)/3'
_refine_ls_weighting_scheme calc
_refine_ls_wR_factor_gt 0.1443
_refine_ls_wR_factor_ref 0.1511
_reflns_number_gt 3688
_reflns_number_total 4686
_reflns_threshold_expression >2sigma(I)
_cod_data_source_file c0nj00500b.txt
_cod_data_source_block 5
_cod_depositor_comments
;
The following automatic conversions were performed:
'_symmetry_cell_setting' value 'Triclinic' changed to 'triclinic'
according to '/home/saulius/struct/CIF-dictionaries/cif_core.dic'
dictionary named 'cif_core.dic' version 2.4.1 from 2010-06-29.

Automatic conversion script
Id: cif_fix_enum 1555 2011-01-17 13:19:09Z saulius 

The following automatic conversions were performed:

'_exptl_crystal_density_meas' value 'not measured' was changed to '?'
- the value is perceived as not measured.

Automatic conversion script
Id: cif_fix_values 3008 2015-01-20 13:52:24Z robertas 
;
_cod_original_sg_symbol_H-M P-1
_cod_database_code 7052598

loop_
_symmetry_equiv_pos_as_xyz
'x, y, z'
'-x, -y, -z'

loop_
_atom_site_label
_atom_site_type_symbol
_atom_site_fract_x
_atom_site_fract_y
_atom_site_fract_z
_atom_site_U_iso_or_equiv
_atom_site_adp_type
_atom_site_occupancy
_atom_site_symmetry_multiplicity
_atom_site_calc_flag
_atom_site_refinement_flags
_atom_site_disorder_assembly
_atom_site_disorder_group
C1 C 0.1810(2) 0.22398(17) 0.05670(11) 0.0231(4) Uani 1 1 d . . .
C2 C 0.1945(2) 0.09841(17) -0.00448(11) 0.0236(4) Uani 1 1 d . . .
C3 C 0.1356(2) 0.05962(19) -0.09605(12) 0.0292(4) Uani 1 1 d . . .
H3 H 0.0738 0.1191 -0.1325 0.035 Uiso 1 1 calc R . .
C4 C 0.1703(3) -0.0699(2) -0.13260(12) 0.0335(4) Uani 1 1 d . . .
H4 H 0.1317 -0.0995 -0.1952 0.040 Uiso 1 1 calc R . .
C5 C 0.2601(3) -0.15657(19) -0.07943(12) 0.0325(4) Uani 1 1 d . . .
H5 H 0.2816 -0.2445 -0.1063 0.039 Uiso 1 1 calc R . .
C6 C 0.3197(2) -0.11758(18) 0.01268(12) 0.0275(4) Uani 1 1 d . . .
H6 H 0.3817 -0.1770 0.0491 0.033 Uiso 1 1 calc R . .
C7 C 0.2849(2) 0.01114(17) 0.04902(11) 0.0227(4) Uani 1 1 d . . .
C8 C 0.3271(2) 0.08439(16) 0.14243(11) 0.0208(3) Uani 1 1 d . . .
C9 C 0.5510(2) 0.24286(16) 0.31170(10) 0.0193(3) Uani 1 1 d . . .
H9 H 0.5897 0.2768 0.2634 0.023 Uiso 1 1 calc R . .
C10 C 0.4480(2) 0.11740(16) 0.29658(10) 0.0192(3) Uani 1 1 d . . .
C11 C 0.3944(2) 0.06617(16) 0.36763(11) 0.0216(3) Uani 1 1 d . . .
H11 H 0.3273 -0.0207 0.3579 0.026 Uiso 1 1 calc R . .
C12 C 0.4393(2) 0.14262(17) 0.45278(11) 0.0233(4) Uani 1 1 d . . .
H12 H 0.3997 0.1087 0.5009 0.028 Uiso 1 1 calc R . .
C13 C 0.5413(2) 0.26788(16) 0.46849(11) 0.0209(3) Uani 1 1 d . . .
H13 H 0.5728 0.3187 0.5272 0.025 Uiso 1 1 calc R . .
C14 C 0.5977(2) 0.31923(16) 0.39774(10) 0.0187(3) Uani 1 1 d . . .
C15 C 0.6695(2) 0.54342(16) 0.37529(10) 0.0190(3) Uani 1 1 d . . .
C16 C 0.7873(2) 0.67175(15) 0.38713(10) 0.0185(3) Uani 1 1 d . . .
C17 C 0.9581(2) 0.71172(16) 0.43822(11) 0.0218(4) Uani 1 1 d . . .
H17 H 1.0206 0.6533 0.4752 0.026 Uiso 1 1 calc R . .
C18 C 1.0343(2) 0.84058(17) 0.43319(11) 0.0251(4) Uani 1 1 d . . .
H18 H 1.1507 0.8715 0.4682 0.030 Uiso 1 1 calc R . .
C19 C 0.9438(2) 0.92604(17) 0.37780(12) 0.0259(4) Uani 1 1 d . . .
H19 H 1.0004 1.0132 0.3752 0.031 Uiso 1 1 calc R . .
C20 C 0.7723(2) 0.88551(16) 0.32654(11) 0.0221(4) Uani 1 1 d . . .
H20 H 0.7101 0.9433 0.2889 0.026 Uiso 1 1 calc R . .
C21 C 0.6956(2) 0.75764(16) 0.33253(10) 0.0192(3) Uani 1 1 d . . .
C22 C 0.5194(2) 0.68297(16) 0.28742(10) 0.0200(3) Uani 1 1 d . . .
C23 C 0.1086(2) 0.36130(19) 0.34161(12) 0.0316(4) Uani 1 1 d . . .
H23A H 0.1496 0.2735 0.3561 0.047 Uiso 1 1 calc R . .
H23B H -0.0223 0.3515 0.3215 0.047 Uiso 1 1 calc R . .
H23C H 0.1436 0.4313 0.3950 0.047 Uiso 1 1 calc R . .
C24 C 0.9316(3) 0.6016(2) 0.18610(14) 0.0365(5) Uani 1 1 d . . .
H24A H 0.8980 0.5064 0.1917 0.055 Uiso 1 1 calc R . .
H24B H 0.8251 0.6425 0.1580 0.055 Uiso 1 1 calc R . .
H24C H 0.9818 0.6537 0.2457 0.055 Uiso 1 1 calc R . .
N1 N 0.10266(19) 0.33080(15) 0.03381(10) 0.0281(3) Uani 1 1 d . . .
H1A H 0.0997 0.4014 0.0748 0.034 Uiso 1 1 calc R . .
H1B H 0.0526 0.3324 -0.0226 0.034 Uiso 1 1 calc R . .
N2 N 0.26139(18) 0.21226(14) 0.14177(9) 0.0225(3) Uani 1 1 d . . .
N3 N 0.40687(18) 0.03374(13) 0.21053(9) 0.0212(3) Uani 1 1 d . . .
N4 N 0.71161(17) 0.44220(13) 0.41660(9) 0.0196(3) Uani 1 1 d . . .
N5 N 0.51171(17) 0.55726(13) 0.31417(9) 0.0205(3) Uani 1 1 d . . .
H5A H 0.4206 0.4940 0.2956 0.025 Uiso 1 1 calc PR . .
N6 N 0.39210(19) 0.72592(14) 0.23251(9) 0.0256(3) Uani 1 1 d . . .
H6A H 0.4053 0.8083 0.2179 0.031 Uiso 1 1 calc R . .
O1 O 0.18851(15) 0.40131(12) 0.27214(8) 0.0250(3) Uani 1 1 d . . .
H1 H 0.230(3) 0.323(2) 0.2366(14) 0.037 Uiso 1 1 d . . .
O2 O 1.06170(15) 0.60460(13) 0.13234(8) 0.0283(3) Uani 1 1 d . . .
H2 H 1.1542 0.6537 0.1614 0.042 Uiso 1 1 calc R . .

loop_
_atom_site_aniso_label
_atom_site_aniso_U_11
_atom_site_aniso_U_22
_atom_site_aniso_U_33
_atom_site_aniso_U_23
_atom_site_aniso_U_13
_atom_site_aniso_U_12
C1 0.0217(8) 0.0264(9) 0.0217(8) 0.0056(7) 0.0050(7) 0.0005(6)
C2 0.0234(8) 0.0258(9) 0.0219(9) 0.0038(7) 0.0071(7) -0.0022(7)
C3 0.0316(9) 0.0329(10) 0.0213(9) 0.0052(7) 0.0036(7) -0.0055(7)
C4 0.0409(11) 0.0373(11) 0.0195(9) -0.0010(8) 0.0082(8) -0.0108(8)
C5 0.0423(11) 0.0258(9) 0.0292(10) -0.0031(7) 0.0150(8) -0.0060(8)
C6 0.0308(9) 0.0246(9) 0.0275(9) 0.0018(7) 0.0097(7) -0.0013(7)
C7 0.0212(8) 0.0262(9) 0.0205(9) 0.0034(7) 0.0058(7) -0.0021(6)
C8 0.0198(8) 0.0216(8) 0.0211(8) 0.0029(6) 0.0058(6) -0.0005(6)
C9 0.0208(8) 0.0208(8) 0.0181(8) 0.0071(6) 0.0043(6) 0.0054(6)
C10 0.0184(8) 0.0195(8) 0.0201(8) 0.0036(6) 0.0032(6) 0.0064(6)
C11 0.0232(8) 0.0163(8) 0.0267(9) 0.0056(6) 0.0066(7) 0.0035(6)
C12 0.0268(9) 0.0245(9) 0.0233(9) 0.0104(7) 0.0102(7) 0.0069(7)
C13 0.0245(8) 0.0226(8) 0.0167(8) 0.0036(6) 0.0051(6) 0.0067(6)
C14 0.0175(7) 0.0177(8) 0.0220(8) 0.0054(6) 0.0035(6) 0.0067(6)
C15 0.0186(8) 0.0210(8) 0.0170(8) 0.0010(6) 0.0042(6) 0.0027(6)
C16 0.0220(8) 0.0185(8) 0.0163(8) 0.0019(6) 0.0071(6) 0.0033(6)
C17 0.0213(8) 0.0222(8) 0.0217(8) 0.0030(6) 0.0037(6) 0.0048(6)
C18 0.0198(8) 0.0256(9) 0.0280(9) 0.0023(7) 0.0026(7) 0.0005(7)
C19 0.0249(9) 0.0205(8) 0.0332(10) 0.0049(7) 0.0085(7) 0.0003(7)
C20 0.0235(8) 0.0204(8) 0.0240(9) 0.0050(6) 0.0072(7) 0.0045(6)
C21 0.0207(8) 0.0203(8) 0.0178(8) 0.0019(6) 0.0069(6) 0.0047(6)
C22 0.0240(8) 0.0188(8) 0.0180(8) 0.0012(6) 0.0071(6) 0.0026(6)
C23 0.0343(10) 0.0335(10) 0.0304(10) 0.0062(8) 0.0126(8) 0.0080(8)
C24 0.0359(10) 0.0434(12) 0.0373(11) 0.0142(9) 0.0158(9) 0.0145(9)
N1 0.0309(8) 0.0304(8) 0.0228(8) 0.0073(6) 0.0019(6) 0.0075(6)
N2 0.0217(7) 0.0260(7) 0.0206(7) 0.0062(6) 0.0032(6) 0.0057(6)
N3 0.0230(7) 0.0198(7) 0.0203(7) 0.0029(5) 0.0044(5) 0.0002(5)
N4 0.0213(7) 0.0191(7) 0.0184(7) 0.0035(5) 0.0037(5) 0.0032(5)
N5 0.0216(7) 0.0177(7) 0.0211(7) 0.0043(5) 0.0014(5) 0.0019(5)
N6 0.0267(7) 0.0202(7) 0.0276(8) 0.0057(6) -0.0009(6) 0.0016(6)
O1 0.0251(6) 0.0238(6) 0.0264(7) 0.0030(5) 0.0065(5) 0.0036(5)
O2 0.0242(6) 0.0352(7) 0.0234(6) 0.0033(5) 0.0016(5) 0.0013(5)

loop_
_atom_type_symbol
_atom_type_description
_atom_type_scat_dispersion_real
_atom_type_scat_dispersion_imag
_atom_type_scat_source
C C 0.0033 0.0016 'International Tables Vol C Tables 4.2.6.8 and 6.1.1.4'
H H 0.0000 0.0000 'International Tables Vol C Tables 4.2.6.8 and 6.1.1.4'
N N 0.0061 0.0033 'International Tables Vol C Tables 4.2.6.8 and 6.1.1.4'
O O 0.0106 0.0060 'International Tables Vol C Tables 4.2.6.8 and 6.1.1.4'

loop_
_geom_angle_atom_site_label_1
_geom_angle_atom_site_label_2
_geom_angle_atom_site_label_3
_geom_angle
_geom_angle_site_symmetry_1
_geom_angle_site_symmetry_3
_geom_angle_publ_flag
N1 C1 N2 124.16(16) . . ?
N1 C1 C2 125.83(16) . . ?
N2 C1 C2 110.00(14) . . ?
C3 C2 C7 121.34(16) . . ?
C3 C2 C1 132.63(16) . . ?
C7 C2 C1 106.02(14) . . ?
C2 C3 C4 117.38(17) . . ?
C5 C4 C3 121.25(17) . . ?
C4 C5 C6 121.42(17) . . ?
C7 C6 C5 117.32(17) . . ?
C6 C7 C2 121.29(16) . . ?
C6 C7 C8 131.68(16) . . ?
C2 C7 C8 107.03(14) . . ?
N3 C8 N2 127.58(15) . . ?
N3 C8 C7 124.46(15) . . ?
N2 C8 C7 107.94(13) . . ?
C10 C9 C14 120.33(14) . . ?
C11 C10 C9 119.90(15) . . ?
C11 C10 N3 118.43(14) . . ?
C9 C10 N3 121.49(14) . . ?
C12 C11 C10 119.70(15) . . ?
C13 C12 C11 120.82(15) . . ?
C12 C13 C14 119.83(15) . . ?
C13 C14 C9 119.40(15) . . ?
C13 C14 N4 118.66(14) . . ?
C9 C14 N4 121.78(14) . . ?
N4 C15 N5 128.96(15) . . ?
N4 C15 C16 123.62(14) . . ?
N5 C15 C16 107.41(13) . . ?
C17 C16 C21 121.31(15) . . ?
C17 C16 C15 131.56(14) . . ?
C21 C16 C15 107.12(14) . . ?
C16 C17 C18 117.27(15) . . ?
C17 C18 C19 121.53(15) . . ?
C20 C19 C18 121.03(15) . . ?
C21 C20 C19 117.32(15) . . ?
C20 C21 C16 121.53(15) . . ?
C20 C21 C22 131.42(14) . . ?
C16 C21 C22 107.04(14) . . ?
N6 C22 N5 124.35(15) . . ?
N6 C22 C21 127.48(15) . . ?
N5 C22 C21 108.17(13) . . ?
C1 N2 C8 109.00(14) . . ?
C8 N3 C10 119.04(14) . . ?
C15 N4 C14 120.59(13) . . ?
C22 N5 C15 110.24(14) . . ?

loop_
_geom_bond_atom_site_label_1
_geom_bond_atom_site_label_2
_geom_bond_distance
_geom_bond_site_symmetry_2
_geom_bond_publ_flag
C1 N1 1.302(2) . ?
C1 N2 1.355(2) . ?
C1 C2 1.476(2) . ?
C2 C3 1.385(2) . ?
C2 C7 1.393(2) . ?
C3 C4 1.391(3) . ?
C4 C5 1.384(3) . ?
C5 C6 1.393(2) . ?
C6 C7 1.383(2) . ?
C7 C8 1.484(2) . ?
C8 N3 1.284(2) . ?
C8 N2 1.390(2) . ?
C9 C10 1.392(2) . ?
C9 C14 1.400(2) . ?
C10 C11 1.392(2) . ?
C10 N3 1.429(2) . ?
C11 C12 1.388(2) . ?
C12 C13 1.386(2) . ?
C13 C14 1.397(2) . ?
C14 N4 1.411(2) . ?
C15 N4 1.282(2) . ?
C15 N5 1.3988(19) . ?
C15 C16 1.477(2) . ?
C16 C17 1.383(2) . ?
C16 C21 1.397(2) . ?
C17 C18 1.387(2) . ?
C18 C19 1.398(2) . ?
C19 C20 1.390(2) . ?
C20 C21 1.383(2) . ?
C21 C22 1.483(2) . ?
C22 N6 1.288(2) . ?
C22 N5 1.364(2) . ?
C23 O1 1.425(2) . ?
C24 O2 1.421(2) . ?

loop_
_platon_squeeze_void_nr
_platon_squeeze_void_average_x
_platon_squeeze_void_average_y
_platon_squeeze_void_average_z
_platon_squeeze_void_volume
_platon_squeeze_void_count_electrons
_platon_squeeze_void_content
1 0.500 0.500 0.000 76 14 ' '

loop_
_cod_related_entry_id
_cod_related_entry_database
_cod_related_entry_code
1 ChemSpider 30652938
